data_4120667
loop_
_publ_author_name
'Pilone, Alessia'
'Press, Konstantin'
'Goldberg, Israel'
'Kol, Moshe'
'Mazzeo, Mina'
'Lamberti, Marina'

_publ_section_title
;
 Gradient Isotactic Multiblock Polylactides from Aluminum Complexes of
 Chiral Salalen Ligands.
;
_journal_issue 8
_journal_name_full 'Journal of the American Chemical Society'
_journal_page_first 2940
_journal_paper_doi 10.1021/ja412798x
_journal_volume 136
_journal_year 2014
_chemical_absolute_configuration ad
_chemical_formula_moiety 'C29 H39 Al Cl2 N2 O2'
_chemical_formula_sum 'C29 H39 Al Cl2 N2 O2'
_chemical_formula_weight 545.50
_chemical_name_systematic
; 

 ? 

;
_space_group_IT_number 19
_symmetry_cell_setting orthorhombic
_symmetry_space_group_name_Hall 'P 2ac 2ab'
_symmetry_space_group_name_H-M 'P 21 21 21'
_atom_sites_solution_hydrogens geom
_atom_sites_solution_primary direct
_atom_sites_solution_secondary difmap
_audit_creation_method SHELXL-97
_cell_angle_alpha 90.00
_cell_angle_beta 90.00
_cell_angle_gamma 90.00
_cell_formula_units_Z 4
_cell_length_a 10.1360(6)
_cell_length_b 10.9801(9)
_cell_length_c 25.322(2)
_cell_measurement_reflns_used 4308
_cell_measurement_temperature 110(2)
_cell_measurement_theta_max 25.04
_cell_measurement_theta_min 2.02
_cell_volume 2818.2(4)
_computing_cell_refinement 'Saint, Bruker-AXS'
_computing_data_collection 'Apex2, Bruker-AXS'
_computing_data_reduction 'Saint, Bruker-AXS'
_computing_structure_refinement 'SHELXL-97 (Sheldrick, 2008)'
_computing_structure_solution 'SHELXTL-2012 (Sheldrick, 2008)'
_diffrn_ambient_temperature 110(2)
_diffrn_detector_area_resol_mean 1.75
_diffrn_measured_fraction_theta_full 0.982
_diffrn_measured_fraction_theta_max 0.982
_diffrn_measurement_device_type 'ApexDuo, Bruker-AXS'
_diffrn_measurement_method '0.5 deg. \f and \w scans'
_diffrn_radiation_monochromator graphite
_diffrn_radiation_source 'fine-focus sealed tube'
_diffrn_radiation_type MoK\a
_diffrn_radiation_wavelength 0.71073
_diffrn_reflns_av_R_equivalents 0.0414
_diffrn_reflns_av_sigmaI/netI 0.0607
_diffrn_reflns_limit_h_max 12
_diffrn_reflns_limit_h_min -12
_diffrn_reflns_limit_k_max 13
_diffrn_reflns_limit_k_min -10
_diffrn_reflns_limit_l_max 24
_diffrn_reflns_limit_l_min -30
_diffrn_reflns_number 10299
_diffrn_reflns_theta_full 25.04
_diffrn_reflns_theta_max 25.04
_diffrn_reflns_theta_min 2.02
_diffrn_standards_number 0
_exptl_absorpt_coefficient_mu 0.291
_exptl_absorpt_correction_T_max 0.9660
_exptl_absorpt_correction_T_min 0.9051
_exptl_absorpt_correction_type multi-scan
_exptl_absorpt_process_details 'Apex2, Bruker-AXS'
_exptl_crystal_colour yellow
_exptl_crystal_density_diffrn 1.286
_exptl_crystal_density_method 'not measured'
_exptl_crystal_description plate
_exptl_crystal_F_000 1160
_exptl_crystal_size_max 0.35
_exptl_crystal_size_mid 0.25
_exptl_crystal_size_min 0.12
_refine_diff_density_max 0.372
_refine_diff_density_min -0.370
_refine_diff_density_rms 0.059
_refine_ls_abs_structure_details 'Flack H D (1983), Acta Cryst. A39, 876-881'
_refine_ls_abs_structure_Flack -0.12(7)
_refine_ls_extinction_method none
_refine_ls_goodness_of_fit_ref 1.032
_refine_ls_hydrogen_treatment constr
_refine_ls_matrix_type full
_refine_ls_number_parameters 332
_refine_ls_number_reflns 4806
_refine_ls_number_restraints 0
_refine_ls_restrained_S_all 1.032
_refine_ls_R_factor_all 0.0521
_refine_ls_R_factor_gt 0.0449
_refine_ls_shift/su_max 0.012
_refine_ls_shift/su_mean 0.002
_refine_ls_structure_factor_coef Fsqd
_refine_ls_weighting_details 'calc w=1/[\s^2^(Fo^2^)+(0.0680P)^2^+0.2638P] where P=(Fo^2^+2Fc^2^)/3'
_refine_ls_weighting_scheme calc
_refine_ls_wR_factor_gt 0.1134
_refine_ls_wR_factor_ref 0.1196
_reflns_number_gt 4308
_reflns_number_total 4806
_reflns_threshold_expression >2sigma(I)
_cod_data_source_file ja412798x_si_002.cif
_cod_data_source_block mk267
_cod_original_sg_symbol_H-M 'P 212121'
_cod_database_code 4120667

loop_
_symmetry_equiv_pos_as_xyz
'x, y, z'
'x+1/2, -y+1/2, -z'
'-x, y+1/2, -z+1/2'
'-x+1/2, -y, z+1/2'

loop_
_atom_site_label
_atom_site_type_symbol
_atom_site_fract_x
_atom_site_fract_y
_atom_site_fract_z
_atom_site_U_iso_or_equiv
_atom_site_adp_type
_atom_site_occupancy
_atom_site_symmetry_multiplicity
_atom_site_calc_flag
_atom_site_refinement_flags
Cl1 Cl 0.51063(10) 0.16790(10) 0.78124(3) 0.0493(3) Uani 1 1 d .
Cl2 Cl 0.45083(8) -0.09928(7) 0.60480(3) 0.0358(2) Uani 1 1 d .
Al1 Al 0.25898(7) 0.19600(8) 0.52459(3) 0.0195(2) Uani 1 1 d .
O1 O 0.40999(16) 0.14106(19) 0.55287(7) 0.0202(4) Uani 1 1 d .
O2 O 0.25921(18) 0.08365(18) 0.47194(7) 0.0228(4) Uani 1 1 d .
N1 N 0.2361(2) 0.3242(2) 0.47016(10) 0.0237(5) Uani 1 1 d .
N2 N 0.3015(2) 0.3755(2) 0.57026(10) 0.0219(6) Uani 1 1 d .
C1 C 0.3581(5) 0.2110(6) 0.22566(18) 0.088(2) Uani 1 1 d .
H15 H 0.4054 0.2829 0.2386 0.132 Uiso 1 1 calc R
H14 H 0.2633 0.2213 0.2317 0.132 Uiso 1 1 calc R
H1 H 0.3745 0.2011 0.1878 0.132 Uiso 1 1 calc R
C2 C 0.4054(3) 0.1010(4) 0.25434(13) 0.0345(8) Uani 1 1 d .
C3 C 0.3588(3) 0.0996(3) 0.31262(12) 0.0273(7) Uani 1 1 d .
C4 C 0.3294(3) 0.2041(3) 0.34032(12) 0.0278(7) Uani 1 1 d .
H29 H 0.3330 0.2806 0.3228 0.033 Uiso 1 1 calc R
C5 C 0.2943(3) 0.1997(3) 0.39404(12) 0.0235(6) Uani 1 1 d .
C6 C 0.2601(2) 0.3103(3) 0.41998(12) 0.0254(7) Uani 1 1 d .
H30 H 0.2541 0.3811 0.3985 0.030 Uiso 1 1 calc R
C7 C 0.4372(2) 0.1464(3) 0.60475(11) 0.0214(6) Uani 1 1 d .
C8 C 0.4468(3) 0.2592(3) 0.63033(11) 0.0225(6) Uani 1 1 d .
C9 C 0.4716(3) 0.2672(3) 0.68406(12) 0.0290(7) Uani 1 1 d .
H35 H 0.4769 0.3442 0.7010 0.035 Uiso 1 1 calc R
C10 C 0.4885(3) 0.1602(3) 0.71264(12) 0.0327(8) Uani 1 1 d .
C11 C 0.2014(3) 0.4461(3) 0.48899(13) 0.0265(7) Uani 1 1 d .
H12 H 0.1105 0.4465 0.5033 0.032 Uiso 1 1 calc R
H11 H 0.2062 0.5056 0.4597 0.032 Uiso 1 1 calc R
C12 C 0.2993(3) 0.4794(3) 0.53184(12) 0.0240(7) Uani 1 1 d .
H10 H 0.3889 0.4892 0.5159 0.029 Uiso 1 1 calc R
C13 C 0.4336(2) 0.3710(3) 0.59638(12) 0.0228(7) Uani 1 1 d .
H2 H 0.4456 0.4446 0.6185 0.027 Uiso 1 1 calc R
H3 H 0.5036 0.3707 0.5691 0.027 Uiso 1 1 calc R
C14 C 0.1986(3) 0.4110(3) 0.60945(13) 0.0275(7) Uani 1 1 d .
H9 H 0.2137 0.3690 0.6435 0.033 Uiso 1 1 calc R
H8 H 0.1097 0.3890 0.5963 0.033 Uiso 1 1 calc R
C15 C 0.2097(3) 0.5492(3) 0.61655(13) 0.0299(7) Uani 1 1 d .
H6 H 0.2707 0.5695 0.6458 0.036 Uiso 1 1 calc R
H7 H 0.1223 0.5856 0.6241 0.036 Uiso 1 1 calc R
C16 C 0.2641(3) 0.5950(3) 0.56338(13) 0.0285(7) Uani 1 1 d .
H4 H 0.3433 0.6462 0.5689 0.034 Uiso 1 1 calc R
H5 H 0.1967 0.6435 0.5444 0.034 Uiso 1 1 calc R
C17 C 0.5545(3) 0.0972(5) 0.25337(14) 0.0569(13) Uani 1 1 d .
H16 H 0.5852 0.0935 0.2167 0.085 Uiso 1 1 calc R
H17 H 0.5854 0.0250 0.2725 0.085 Uiso 1 1 calc R
H18 H 0.5897 0.1706 0.2703 0.085 Uiso 1 1 calc R
C18 C 0.3465(3) -0.0109(3) 0.33959(11) 0.0249(7) Uani 1 1 d .
H28 H 0.3639 -0.0835 0.3204 0.030 Uiso 1 1 calc R
C19 C 0.3106(2) -0.0226(3) 0.39232(12) 0.0214(6) Uani 1 1 d .
C20 C 0.2891(2) 0.0862(3) 0.42100(11) 0.0203(6) Uani 1 1 d .
C21 C 0.2918(3) -0.1474(3) 0.41772(11) 0.0220(6) Uani 1 1 d .
C22 C 0.3856(3) -0.1630(3) 0.46496(12) 0.0290(7) Uani 1 1 d .
H19 H 0.4772 -0.1580 0.4527 0.043 Uiso 1 1 calc R
H20 H 0.3704 -0.2425 0.4814 0.043 Uiso 1 1 calc R
H21 H 0.3691 -0.0984 0.4908 0.043 Uiso 1 1 calc R
C23 C 0.3168(3) -0.2528(3) 0.37971(12) 0.0296(7) Uani 1 1 d .
H22 H 0.2601 -0.2437 0.3486 0.044 Uiso 1 1 calc R
H23 H 0.2967 -0.3300 0.3974 0.044 Uiso 1 1 calc R
H24 H 0.4095 -0.2523 0.3687 0.044 Uiso 1 1 calc R
C24 C 0.1462(3) -0.1580(3) 0.43654(12) 0.0247(6) Uani 1 1 d .
H26 H 0.1266 -0.0918 0.4613 0.037 Uiso 1 1 calc R
H25 H 0.1332 -0.2365 0.4542 0.037 Uiso 1 1 calc R
H27 H 0.0872 -0.1523 0.4060 0.037 Uiso 1 1 calc R
C25 C 0.1030(3) 0.1494(3) 0.56667(15) 0.0336(8) Uani 1 1 d .
H25A H 0.1114 0.1861 0.6022 0.040 Uiso 1 1 calc R
H25B H 0.0236 0.1848 0.5498 0.040 Uiso 1 1 calc R
C26 C 0.0817(3) 0.0115(3) 0.57308(13) 0.0327(8) Uani 1 1 d .
H32 H 0.0667 -0.0253 0.5383 0.049 Uiso 1 1 calc R
H33 H 0.0048 -0.0030 0.5957 0.049 Uiso 1 1 calc R
H31 H 0.1601 -0.0250 0.5893 0.049 Uiso 1 1 calc R
C27 C 0.4594(3) 0.0427(3) 0.63464(12) 0.0251(7) Uani 1 1 d .
C28 C 0.4856(3) 0.0472(3) 0.68846(12) 0.0311(7) Uani 1 1 d .
H34 H 0.5011 -0.0251 0.7081 0.037 Uiso 1 1 calc R
C29 C 0.3548(7) -0.0115(6) 0.22479(16) 0.117(3) Uani 1 1 d .
H29A H 0.2594 -0.0191 0.2299 0.175 Uiso 1 1 calc R
H29B H 0.3988 -0.0845 0.2385 0.175 Uiso 1 1 calc R
H29C H 0.3739 -0.0031 0.1870 0.175 Uiso 1 1 calc R

loop_
_atom_site_aniso_label
_atom_site_aniso_U_11
_atom_site_aniso_U_22
_atom_site_aniso_U_33
_atom_site_aniso_U_23
_atom_site_aniso_U_13
_atom_site_aniso_U_12
Cl1 0.0664(6) 0.0619(7) 0.0197(4) -0.0032(4) -0.0100(4) -0.0013(5)
Cl2 0.0565(5) 0.0251(4) 0.0259(4) 0.0005(3) -0.0031(4) 0.0112(4)
Al1 0.0153(3) 0.0214(4) 0.0216(5) -0.0009(4) 0.0009(3) -0.0003(3)
O1 0.0183(8) 0.0265(11) 0.0159(10) -0.0032(9) 0.0014(7) 0.0045(8)
O2 0.0266(9) 0.0226(11) 0.0191(10) 0.0013(9) -0.0040(8) -0.0033(9)
N1 0.0194(10) 0.0192(13) 0.0324(15) 0.0001(11) -0.0056(10) 0.0011(10)
N2 0.0151(10) 0.0218(14) 0.0288(14) -0.0001(11) -0.0004(9) 0.0017(10)
C1 0.107(4) 0.117(5) 0.040(2) 0.048(3) 0.036(3) 0.062(4)
C2 0.0371(16) 0.044(2) 0.0218(17) 0.0081(16) -0.0030(13) -0.0067(16)
C3 0.0212(13) 0.039(2) 0.0219(15) 0.0047(15) -0.0030(12) -0.0055(14)
C4 0.0249(14) 0.0295(18) 0.0289(18) 0.0134(15) -0.0054(12) -0.0072(13)
C5 0.0203(12) 0.0261(16) 0.0242(15) 0.0029(14) -0.0055(12) -0.0074(12)
C6 0.0189(12) 0.0264(16) 0.0308(17) 0.0086(14) -0.0090(12) -0.0036(13)
C7 0.0151(11) 0.0311(16) 0.0181(14) -0.0016(14) 0.0020(11) 0.0040(12)
C8 0.0154(12) 0.0293(17) 0.0229(15) -0.0037(14) -0.0008(11) 0.0020(12)
C9 0.0272(14) 0.0332(18) 0.0265(16) -0.0070(14) -0.0015(12) -0.0009(14)
C10 0.0351(16) 0.046(2) 0.0169(15) -0.0003(15) -0.0033(12) 0.0020(16)
C11 0.0216(13) 0.0217(16) 0.0361(18) 0.0008(14) -0.0063(13) 0.0026(12)
C12 0.0164(12) 0.0220(16) 0.0336(17) 0.0020(14) -0.0012(12) -0.0017(12)
C13 0.0177(12) 0.0232(16) 0.0275(16) -0.0024(13) -0.0021(11) -0.0006(12)
C14 0.0206(12) 0.0275(17) 0.0345(17) -0.0032(15) 0.0060(12) 0.0012(13)
C15 0.0268(14) 0.0255(17) 0.0375(19) -0.0108(15) -0.0007(13) 0.0030(13)
C16 0.0239(13) 0.0197(15) 0.0420(19) 0.0002(14) -0.0005(13) 0.0016(13)
C17 0.0397(18) 0.104(4) 0.0267(19) 0.015(2) 0.0067(15) 0.012(2)
C18 0.0202(13) 0.0345(19) 0.0201(15) 0.0002(14) -0.0003(11) 0.0018(13)
C19 0.0143(11) 0.0284(17) 0.0215(14) -0.0001(14) -0.0022(11) -0.0019(12)
C20 0.0162(12) 0.0251(16) 0.0195(15) 0.0042(13) -0.0028(11) -0.0020(12)
C21 0.0234(13) 0.0238(16) 0.0187(14) 0.0005(13) 0.0021(11) 0.0000(12)
C22 0.0256(14) 0.0338(19) 0.0275(16) 0.0065(15) -0.0045(12) -0.0009(14)
C23 0.0367(16) 0.0242(17) 0.0280(18) 0.0001(14) 0.0051(13) 0.0022(14)
C24 0.0255(13) 0.0211(16) 0.0276(16) -0.0030(14) 0.0057(12) -0.0062(13)
C25 0.0240(13) 0.0279(18) 0.049(2) -0.0067(17) 0.0087(14) -0.0022(14)
C26 0.0341(16) 0.034(2) 0.0296(17) -0.0021(15) 0.0039(13) -0.0088(15)
C27 0.0269(14) 0.0212(16) 0.0273(16) -0.0007(13) -0.0010(12) 0.0062(13)
C28 0.0361(16) 0.0357(19) 0.0216(15) 0.0059(15) -0.0019(13) 0.0049(15)
C29 0.185(6) 0.149(6) 0.0161(19) 0.001(3) -0.001(3) -0.114(5)

loop_
_atom_type_symbol
_atom_type_description
_atom_type_scat_dispersion_real
_atom_type_scat_dispersion_imag
_atom_type_scat_source
C C 0.0033 0.0016 'International Tables Vol C Tables 4.2.6.8 and 6.1.1.4'
H H 0.0000 0.0000 'International Tables Vol C Tables 4.2.6.8 and 6.1.1.4'
N N 0.0061 0.0033 'International Tables Vol C Tables 4.2.6.8 and 6.1.1.4'
O O 0.0106 0.0060 'International Tables Vol C Tables 4.2.6.8 and 6.1.1.4'
Al Al 0.0645 0.0514 'International Tables Vol C Tables 4.2.6.8 and 6.1.1.4'
Cl Cl 0.1484 0.1585 'International Tables Vol C Tables 4.2.6.8 and 6.1.1.4'

loop_
_geom_angle_atom_site_label_1
_geom_angle_atom_site_label_2
_geom_angle_atom_site_label_3
_geom_angle
O1 Al1 O2 93.64(9)
O1 Al1 C25 112.36(12)
O2 Al1 C25 102.78(13)
O1 Al1 N1 128.01(10)
O2 Al1 N1 88.41(10)
C25 Al1 N1 117.73(13)
O1 Al1 N2 85.89(9)
O2 Al1 N2 160.12(10)
C25 Al1 N2 95.72(12)
N1 Al1 N2 76.44(10)
C7 O1 Al1 123.41(16)
C20 O2 Al1 134.45(19)
C6 N1 C11 118.0(3)
C6 N1 Al1 124.9(2)
C11 N1 Al1 116.79(19)
C13 N2 C14 109.9(2)
C13 N2 C12 109.0(2)
C14 N2 C12 102.9(2)
C13 N2 Al1 110.99(17)
C14 N2 Al1 115.00(17)
C12 N2 Al1 108.61(17)
C2 C1 H15 109.5
C2 C1 H14 109.5
H15 C1 H14 109.5
C2 C1 H1 109.5
H15 C1 H1 109.5
H14 C1 H1 109.5
C1 C2 C17 109.7(4)
C1 C2 C29 107.9(4)
C17 C2 C29 107.7(5)
C1 C2 C3 112.0(3)
C17 C2 C3 108.7(3)
C29 C2 C3 110.8(3)
C4 C3 C18 117.1(3)
C4 C3 C2 122.9(3)
C18 C3 C2 120.1(3)
C3 C4 C5 121.2(3)
C3 C4 H29 119.4
C5 C4 H29 119.4
C4 C5 C20 120.3(3)
C4 C5 C6 118.6(3)
C20 C5 C6 121.1(3)
N1 C6 C5 126.6(3)
N1 C6 H30 116.7
C5 C6 H30 116.7
O1 C7 C27 122.1(3)
O1 C7 C8 120.3(3)
C27 C7 C8 117.5(3)
C9 C8 C7 121.5(3)
C9 C8 C13 121.7(3)
C7 C8 C13 116.8(2)
C8 C9 C10 118.7(3)
C8 C9 H35 120.7
C10 C9 H35 120.7
C28 C10 C9 121.6(3)
C28 C10 Cl1 119.0(3)
C9 C10 Cl1 119.4(3)
N1 C11 C12 107.2(2)
N1 C11 H12 110.3
C12 C11 H12 110.3
N1 C11 H11 110.3
C12 C11 H11 110.3
H12 C11 H11 108.5
N2 C12 C11 106.9(2)
N2 C12 C16 107.1(2)
C11 C12 C16 114.7(2)
N2 C12 H10 109.4
C11 C12 H10 109.4
C16 C12 H10 109.4
N2 C13 C8 111.0(2)
N2 C13 H2 109.4
C8 C13 H2 109.4
N2 C13 H3 109.4
C8 C13 H3 109.4
H2 C13 H3 108.0
N2 C14 C15 106.6(2)
N2 C14 H9 110.4
C15 C14 H9 110.4
N2 C14 H8 110.4
C15 C14 H8 110.4
H9 C14 H8 108.6
C14 C15 C16 104.3(3)
C14 C15 H6 110.9
C16 C15 H6 110.9
C14 C15 H7 110.9
C16 C15 H7 110.9
H6 C15 H7 108.9
C15 C16 C12 105.5(2)
C15 C16 H4 110.6
C12 C16 H4 110.6
C15 C16 H5 110.6
C12 C16 H5 110.6
H4 C16 H5 108.8
C2 C17 H16 109.5
C2 C17 H17 109.5
H16 C17 H17 109.5
C2 C17 H18 109.5
H16 C17 H18 109.5
H17 C17 H18 109.5
C19 C18 C3 124.9(3)
C19 C18 H28 117.5
C3 C18 H28 117.5
C18 C19 C20 117.1(3)
C18 C19 C21 121.4(3)
C20 C19 C21 121.5(2)
O2 C20 C19 121.1(3)
O2 C20 C5 119.6(3)
C19 C20 C5 119.2(3)
C19 C21 C23 113.2(2)
C19 C21 C22 110.5(2)
C23 C21 C22 107.7(2)
C19 C21 C24 108.4(2)
C23 C21 C24 107.1(2)
C22 C21 C24 109.9(2)
C21 C22 H19 109.5
C21 C22 H20 109.5
H19 C22 H20 109.5
C21 C22 H21 109.5
H19 C22 H21 109.5
H20 C22 H21 109.5
C21 C23 H22 109.5
C21 C23 H23 109.5
H22 C23 H23 109.5
C21 C23 H24 109.5
H22 C23 H24 109.5
H23 C23 H24 109.5
C21 C24 H26 109.5
C21 C24 H25 109.5
H26 C24 H25 109.5
C21 C24 H27 109.5
H26 C24 H27 109.5
H25 C24 H27 109.5
C26 C25 Al1 115.1(2)
C26 C25 H25A 108.5
Al1 C25 H25A 108.5
C26 C25 H25B 108.5
Al1 C25 H25B 108.5
H25A C25 H25B 107.5
C25 C26 H32 109.5
C25 C26 H33 109.5
H32 C26 H33 109.5
C25 C26 H31 109.5
H32 C26 H31 109.5
H33 C26 H31 109.5
C7 C27 C28 122.5(3)
C7 C27 Cl2 119.5(2)
C28 C27 Cl2 118.0(3)
C10 C28 C27 118.0(3)
C10 C28 H34 121.0
C27 C28 H34 121.0
C2 C29 H29A 109.5
C2 C29 H29B 109.5
H29A C29 H29B 109.5
C2 C29 H29C 109.5
H29A C29 H29C 109.5
H29B C29 H29C 109.5

loop_
_geom_bond_atom_site_label_1
_geom_bond_atom_site_label_2
_geom_bond_distance
Cl1 C10 1.753(3)
Cl2 C27 1.735(3)
Al1 O1 1.7944(19)
Al1 O2 1.816(2)
Al1 C25 1.974(3)
Al1 N1 1.984(3)
Al1 N2 2.326(3)
O1 C7 1.344(3)
O2 C20 1.325(3)
N1 C6 1.303(4)
N1 C11 1.464(4)
N2 C13 1.494(3)
N2 C14 1.492(4)
N2 C12 1.499(4)
C1 C2 1.488(6)
C1 H15 0.9800
C1 H14 0.9800
C1 H1 0.9800
C2 C17 1.512(5)
C2 C29 1.533(6)
C2 C3 1.550(4)
C3 C4 1.377(5)
C3 C18 1.399(5)
C4 C5 1.407(4)
C4 H29 0.9500
C5 C20 1.422(4)
C5 C6 1.424(4)
C6 H30 0.9500
C7 C27 1.385(4)
C7 C8 1.401(4)
C8 C9 1.386(4)
C8 C13 1.505(4)
C9 C10 1.390(5)
C9 H35 0.9500
C10 C28 1.384(5)
C11 C12 1.515(4)
C11 H12 0.9900
C11 H11 0.9900
C12 C16 1.542(4)
C12 H10 1.0000
C13 H2 0.9900
C13 H3 0.9900
C14 C15 1.532(4)
C14 H9 0.9900
C14 H8 0.9900
C15 C16 1.539(5)
C15 H6 0.9900
C15 H7 0.9900
C16 H4 0.9900
C16 H5 0.9900
C17 H16 0.9800
C17 H17 0.9800
C17 H18 0.9800
C18 C19 1.390(4)
C18 H28 0.9500
C19 C20 1.415(4)
C19 C21 1.526(4)
C21 C23 1.526(4)
C21 C22 1.538(4)
C21 C24 1.555(4)
C22 H19 0.9800
C22 H20 0.9800
C22 H21 0.9800
C23 H22 0.9800
C23 H23 0.9800
C23 H24 0.9800
C24 H26 0.9800
C24 H25 0.9800
C24 H27 0.9800
C25 C26 1.538(5)
C25 H25A 0.9900
C25 H25B 0.9900
C26 H32 0.9800
C26 H33 0.9800
C26 H31 0.9800
C27 C28 1.389(4)
C28 H34 0.9500
C29 H29A 0.9800
C29 H29B 0.9800
C29 H29C 0.9800
